data_7248131
loop_
_publ_author_name
'Zakharychev, Dmitry V.'
'Fayzullin, Robert R.'

_publ_section_title
;
 Solubility- and melting-based approaches to evaluate the inner-crystal
 enantiophobia and enantiophilia undergoing a structural change within a
 homologous series, exemplified by chiral glycerol ethers
;
_journal_issue 11
_journal_name_full CrystEngComm
_journal_page_first 1571
_journal_page_last 1582
_journal_paper_doi 10.1039/D3CE01196H
_journal_volume 26
_journal_year 2024
_chemical_formula_moiety 'C12 H18 O3'
_chemical_formula_sum 'C12 H18 O3'
_chemical_formula_weight 210.26
_space_group_crystal_system monoclinic
_space_group_IT_number 14
_space_group_name_Hall '-P 2ybc'
_space_group_name_H-M_alt 'P 1 21/c 1'
_atom_sites_solution_hydrogens mixed
_audit_creation_method SHELXL-2018/3
_audit_update_record
;
2023-11-08 deposited with the CCDC.	2024-02-13 downloaded from the CCDC.
;
_cell_angle_alpha 90
_cell_angle_beta 103.606(4)
_cell_angle_gamma 90
_cell_formula_units_Z 4
_cell_length_a 16.589(2)
_cell_length_b 8.8658(11)
_cell_length_c 8.1243(11)
_cell_measurement_reflns_used 5214
_cell_measurement_temperature 102(2)
_cell_measurement_theta_max 27.46
_cell_measurement_theta_min 2.53
_cell_volume 1161.3(3)
_computing_cell_refinement 'APEX4 v2021.10-0 (Bruker AXS)'
_computing_data_collection 'APEX4 v2021.10-0 (Bruker AXS)'
_computing_data_reduction 'APEX4 v2021.10-0 (Bruker AXS)'
_computing_molecular_graphics
;
WinGX (Farrugia, 2012); ORTEP-3 (Farrugia, 2012);
PLATON (Spek, 2009); Olex2 (Dolomanov et al., 2009)
;
_computing_publication_material
;
WinGX (Farrugia, 2012); ORTEP-3 (Farrugia, 2012);
PLATON (Spek, 2009); Olex2 (Dolomanov et al., 2009)
;
_computing_structure_refinement 'SHELXL-2018/3 (Sheldrick, 2015)'
_computing_structure_solution 'SHELXT-2018/2 (Sheldrick, 2015)'
_diffrn_ambient_temperature 102(2)
_diffrn_measured_fraction_theta_full 0.978
_diffrn_measured_fraction_theta_max 0.972
_diffrn_measurement_device_type 'Bruker D8 QUEST'
_diffrn_measurement_method '\f and \w scans'
_diffrn_radiation_probe x-ray
_diffrn_radiation_type MoK\a
_diffrn_radiation_wavelength 0.71073
_diffrn_reflns_av_R_equivalents 0.0418
_diffrn_reflns_av_unetI/netI 0.0372
_diffrn_reflns_Laue_measured_fraction_full 0.978
_diffrn_reflns_Laue_measured_fraction_max 0.972
_diffrn_reflns_limit_h_max 21
_diffrn_reflns_limit_h_min -20
_diffrn_reflns_limit_k_max 11
_diffrn_reflns_limit_k_min -10
_diffrn_reflns_limit_l_max 10
_diffrn_reflns_limit_l_min -10
_diffrn_reflns_number 11487
_diffrn_reflns_point_group_measured_fraction_full 0.978
_diffrn_reflns_point_group_measured_fraction_max 0.972
_diffrn_reflns_theta_full 25.242
_diffrn_reflns_theta_max 27.518
_diffrn_reflns_theta_min 2.526
_diffrn_source 'microfocus Mo X-ray tube'
_exptl_absorpt_coefficient_mu 0.085
_exptl_absorpt_correction_T_max 1.0000
_exptl_absorpt_correction_T_min 0.8594
_exptl_absorpt_correction_type numerical
_exptl_absorpt_process_details
;
SADABS-2016/2 (Stalke et al., 2015)

 Equivalent reflections defined by point group 2/m for scaling and error model
 Mean and maximum errors in direction cosine check function =   0.001   0.015
 Restraint esd for equal adjacent scale factors =  0.0060
 Maximum odd and even orders for spherical harmonics =   1   4
 wR2(int) =  0.1376 (selected reflections only, before parameter refinement)
 wR2(int) =  0.0546 (selected reflections only, after parameter refinement)

   12304 total and   2785 unique reflections assuming Friedel's law
 plus   1288 total and   800 unique reflections in fast scans
 Reflections rejected for which |I-<I>|/su >   3.00
 where:  su^2 = sigma(I)^2 + (  0.04000 <I>)^2  (sigma(I) from SAINT)

   12112 total and   2783 unique reflections left after |I-<I>|/su test
 plus   1135 total and   745 unique reflections in fast scans
 su^2 = [K*sigma(I)]^2 + [g<I>]^2  where sigma(I) is from SAINT

 Error model 5: refine all K and overall g
 Run 2theta R(int) Incid. factors Diffr. factors    K      g   I/s(lim) Total I>2sig(I)
   1  15.9  0.0426  0.208 - 0.440  0.903 - 1.044  0.922  0.0405  24.7    4174    2820
   2  15.9  0.0386  0.145 - 0.233  0.937 - 1.044  0.884  0.0405  24.7    2491    1882
   3  15.9  0.0443  0.175 - 0.387  0.903 - 1.038  0.918  0.0405  24.7    4279    2994
   4  15.9  0.0415  0.108 - 0.208  0.924 - 1.023  1.011  0.0405  24.7    1168     830
   5f  0.0  0.1101  0.117 - 0.323  0.903 - 1.038  1.721  0.0405  24.7    1135     630

       3 Overloads replaced by fast scan measurements
   12115 Corrected reflections written to file hkl
 Estimated minimum and maximum transmission:  0.8594  1.0000
 Additional spherical absorption correction applied with mu*r =  0.0000
 3lambda correction factor = 0.00150
;
_exptl_crystal_colour colorless
_exptl_crystal_density_diffrn 1.203
_exptl_crystal_description plate
_exptl_crystal_F_000 456
_exptl_crystal_size_max 0.244
_exptl_crystal_size_mid 0.244
_exptl_crystal_size_min 0.054
_refine_diff_density_max 0.400
_refine_diff_density_min -0.245
_refine_diff_density_rms 0.063
_refine_ls_extinction_method none
_refine_ls_goodness_of_fit_ref 1.086
_refine_ls_hydrogen_treatment mixed
_refine_ls_matrix_type full
_refine_ls_number_parameters 146
_refine_ls_number_reflns 2609
_refine_ls_number_restraints 1
_refine_ls_restrained_S_all 1.086
_refine_ls_R_factor_all 0.0688
_refine_ls_R_factor_gt 0.0555
_refine_ls_shift/su_max 0.000
_refine_ls_shift/su_mean 0.000
_refine_ls_structure_factor_coef Fsqd
_refine_ls_weighting_details 'w=1/[\s^2^(Fo^2^)+(0.0682P)^2^+0.6249P] where P=(Fo^2^+2Fc^2^)/3'
_refine_ls_weighting_scheme calc
_refine_ls_wR_factor_gt 0.1408
_refine_ls_wR_factor_ref 0.1489
_reflns_Friedel_coverage 0.000
_reflns_number_gt 2097
_reflns_number_total 2609
_reflns_threshold_expression 'I > 2\s(I)'
_cod_data_source_file d3ce01196h1.cif
_cod_data_source_block fayz002
_cod_depositor_comments 'Adding full bibliography for 7248131--7248132.cif.'
_cod_original_cell_volume 1161.4(3)
_cod_original_sg_symbol_H-M 'P 21/c'
_cod_database_code 7248131
_shelx_shelxl_version_number 2018/3
_shelx_space_group_comment
;
The symmetry employed for this shelxl refinement is uniquely defined
by the following loop, which should always be used as a source of
symmetry information in preference to the above space-group names.
They are only intended as comments.
;
_shelx_estimated_absorpt_t_min 0.980
_shelx_estimated_absorpt_t_max 0.995

loop_
_space_group_symop_operation_xyz
'x, y, z'
'-x, y+1/2, -z+1/2'
'-x, -y, -z'
'x, -y-1/2, z-1/2'

loop_
_atom_site_label
_atom_site_type_symbol
_atom_site_fract_x
_atom_site_fract_y
_atom_site_fract_z
_atom_site_U_iso_or_equiv
_atom_site_adp_type
_atom_site_occupancy
_atom_site_site_symmetry_order
_atom_site_calc_flag
_atom_site_refinement_flags_posn
_atom_site_refinement_flags_adp
_atom_site_refinement_flags_occupancy
_atom_site_disorder_assembly
_atom_site_disorder_group
O1 O 0.50618(8) 0.30866(15) 0.07296(15) 0.0266(3) Uani 1 1 d D . . . .
H1 H 0.5184(13) 0.347(3) -0.019(2) 0.036(6) Uiso 1 1 d D . . . .
O2 O 0.44768(8) 0.59054(14) 0.19919(15) 0.0256(3) Uani 1 1 d D . . . .
H2 H 0.4560(14) 0.647(3) 0.291(3) 0.050(7) Uiso 1 1 d D . . . .
O3 O 0.35073(7) 0.52190(15) 0.43456(14) 0.0255(3) Uani 1 1 d . . . . .
C1 C 0.42411(11) 0.3440(2) 0.0826(2) 0.0240(4) Uani 1 1 d . . . . .
H1A H 0.393208 0.249766 0.090171 0.029 Uiso 1 1 calc R U . . .
H1B H 0.395472 0.398177 -0.021352 0.029 Uiso 1 1 calc R U . . .
C2 C 0.42497(10) 0.44187(19) 0.2366(2) 0.0213(4) Uani 1 1 d . . . . .
H2A H 0.467534 0.401985 0.335268 0.026 Uiso 1 1 calc R U . . .
C3 C 0.34140(11) 0.4407(2) 0.2796(2) 0.0240(4) Uani 1 1 d . . . . .
H3A H 0.299358 0.489732 0.188522 0.029 Uiso 1 1 calc R U . . .
H3B H 0.323525 0.335795 0.293175 0.029 Uiso 1 1 calc R U . . .
C4 C 0.28537(10) 0.52147(19) 0.5114(2) 0.0216(4) Uani 1 1 d . . . . .
C9 C 0.21122(11) 0.4449(2) 0.4518(2) 0.0247(4) Uani 1 1 d . . . . .
H9 H 0.202230 0.388413 0.349729 0.030 Uiso 1 1 calc R U . . .
C8 C 0.15021(11) 0.4521(2) 0.5435(2) 0.0244(4) Uani 1 1 d . . . . .
H8 H 0.099885 0.398369 0.502995 0.029 Uiso 1 1 calc R U . . .
C7 C 0.16028(11) 0.53479(19) 0.6920(2) 0.0226(4) Uani 1 1 d . . . . .
C6 C 0.23563(11) 0.6113(2) 0.7485(2) 0.0275(4) Uani 1 1 d . . . . .
H6 H 0.244534 0.668921 0.849780 0.033 Uiso 1 1 calc R U . . .
C5 C 0.29728(11) 0.6049(2) 0.6602(2) 0.0272(4) Uani 1 1 d . . . . .
H5 H 0.347917 0.657477 0.701178 0.033 Uiso 1 1 calc R U . . .
C10 C 0.09185(10) 0.5434(2) 0.7864(2) 0.0231(4) Uani 1 1 d . . . . .
H10 H 0.047392 0.470926 0.731681 0.028 Uiso 1 1 calc R U . . .
C11 C 0.05337(11) 0.7012(2) 0.7738(2) 0.0266(4) Uani 1 1 d . . . . .
H11A H 0.034430 0.729748 0.654404 0.040 Uiso 1 1 calc R U . . .
H11B H 0.094935 0.773891 0.832001 0.040 Uiso 1 1 calc R U . . .
H11C H 0.006113 0.701099 0.826990 0.040 Uiso 1 1 calc R U . . .
C12 C 0.12214(12) 0.4975(2) 0.9725(2) 0.0297(4) Uani 1 1 d . . . . .
H12A H 0.163294 0.570612 1.031119 0.044 Uiso 1 1 calc R U . . .
H12B H 0.147435 0.397099 0.979256 0.044 Uiso 1 1 calc R U . . .
H12C H 0.075061 0.495387 1.026135 0.044 Uiso 1 1 calc R U . . .

loop_
_atom_site_aniso_label
_atom_site_aniso_U_11
_atom_site_aniso_U_22
_atom_site_aniso_U_33
_atom_site_aniso_U_23
_atom_site_aniso_U_13
_atom_site_aniso_U_12
O1 0.0392(7) 0.0227(7) 0.0217(6) 0.0048(5) 0.0150(5) 0.0051(5)
O2 0.0434(8) 0.0164(7) 0.0204(6) -0.0011(5) 0.0144(5) -0.0034(5)
O3 0.0305(7) 0.0261(7) 0.0226(6) -0.0048(5) 0.0117(5) -0.0028(5)
C1 0.0331(9) 0.0199(9) 0.0202(8) 0.0003(6) 0.0084(6) -0.0010(7)
C2 0.0292(9) 0.0165(9) 0.0189(7) 0.0024(6) 0.0072(6) 0.0003(6)
C3 0.0319(9) 0.0215(9) 0.0192(8) -0.0016(6) 0.0072(6) -0.0005(7)
C4 0.0279(9) 0.0185(9) 0.0205(7) 0.0026(6) 0.0098(6) 0.0015(6)
C9 0.0319(9) 0.0225(9) 0.0201(8) -0.0035(6) 0.0067(6) -0.0013(7)
C8 0.0277(9) 0.0205(9) 0.0246(8) -0.0017(6) 0.0055(6) -0.0027(6)
C7 0.0296(9) 0.0169(9) 0.0225(8) 0.0018(6) 0.0086(6) 0.0007(6)
C6 0.0354(10) 0.0247(10) 0.0243(8) -0.0081(7) 0.0111(7) -0.0050(7)
C5 0.0308(9) 0.0240(10) 0.0278(9) -0.0061(7) 0.0093(7) -0.0068(7)
C10 0.0276(9) 0.0187(9) 0.0246(8) -0.0008(6) 0.0092(6) -0.0012(6)
C11 0.0321(9) 0.0238(10) 0.0257(8) 0.0011(7) 0.0106(7) 0.0022(7)
C12 0.0345(10) 0.0292(10) 0.0283(9) 0.0070(7) 0.0134(7) 0.0044(8)

loop_
_atom_type_symbol
_atom_type_description
_atom_type_scat_dispersion_real
_atom_type_scat_dispersion_imag
_atom_type_scat_source
C C 0.0033 0.0016 'International Tables Vol C Tables 4.2.6.8 and 6.1.1.4'
H H 0.0000 0.0000 'International Tables Vol C Tables 4.2.6.8 and 6.1.1.4'
O O 0.0106 0.0060 'International Tables Vol C Tables 4.2.6.8 and 6.1.1.4'

loop_
_geom_angle_atom_site_label_1
_geom_angle_atom_site_label_2
_geom_angle_atom_site_label_3
_geom_angle
_geom_angle_site_symmetry_1
_geom_angle_site_symmetry_3
_geom_angle_publ_flag
C1 O1 H1 112.0(14) . . ?
C2 O2 H2 110.0(17) . . ?
C4 O3 C3 117.81(13) . . ?
O1 C1 C2 110.40(14) . . ?
O1 C1 H1A 109.6 . . ?
C2 C1 H1A 109.6 . . ?
O1 C1 H1B 109.6 . . ?
C2 C1 H1B 109.6 . . ?
H1A C1 H1B 108.1 . . ?
O2 C2 C3 111.11(14) . . ?
O2 C2 C1 107.72(13) . . ?
C3 C2 C1 110.84(14) . . ?
O2 C2 H2A 109.0 . . ?
C3 C2 H2A 109.0 . . ?
C1 C2 H2A 109.0 . . ?
O3 C3 C2 106.63(13) . . ?
O3 C3 H3A 110.4 . . ?
C2 C3 H3A 110.4 . . ?
O3 C3 H3B 110.4 . . ?
C2 C3 H3B 110.4 . . ?
H3A C3 H3B 108.6 . . ?
O3 C4 C9 124.94(15) . . ?
O3 C4 C5 115.33(15) . . ?
C9 C4 C5 119.73(15) . . ?
C4 C9 C8 119.15(15) . . ?
C4 C9 H9 120.4 . . ?
C8 C9 H9 120.4 . . ?
C7 C8 C9 122.36(16) . . ?
C7 C8 H8 118.8 . . ?
C9 C8 H8 118.8 . . ?
C8 C7 C6 117.14(15) . . ?
C8 C7 C10 121.04(15) . . ?
C6 C7 C10 121.81(15) . . ?
C5 C6 C7 121.47(16) . . ?
C5 C6 H6 119.3 . . ?
C7 C6 H6 119.3 . . ?
C6 C5 C4 120.14(16) . . ?
C6 C5 H5 119.9 . . ?
C4 C5 H5 119.9 . . ?
C7 C10 C12 112.07(14) . . ?
C7 C10 C11 111.24(14) . . ?
C12 C10 C11 110.09(14) . . ?
C7 C10 H10 107.7 . . ?
C12 C10 H10 107.7 . . ?
C11 C10 H10 107.7 . . ?
C10 C11 H11A 109.5 . . ?
C10 C11 H11B 109.5 . . ?
H11A C11 H11B 109.5 . . ?
C10 C11 H11C 109.5 . . ?
H11A C11 H11C 109.5 . . ?
H11B C11 H11C 109.5 . . ?
C10 C12 H12A 109.5 . . ?
C10 C12 H12B 109.5 . . ?
H12A C12 H12B 109.5 . . ?
C10 C12 H12C 109.5 . . ?
H12A C12 H12C 109.5 . . ?
H12B C12 H12C 109.5 . . ?

loop_
_geom_bond_atom_site_label_1
_geom_bond_atom_site_label_2
_geom_bond_distance
_geom_bond_site_symmetry_2
_geom_bond_publ_flag
O1 C1 1.417(2) . ?
O1 H1 0.884(18) . ?
O2 C2 1.423(2) . ?
O2 H2 0.884(19) . ?
O3 C4 1.3724(19) . ?
O3 C3 1.4271(19) . ?
C1 C2 1.520(2) . ?
C1 H1A 0.9900 . ?
C1 H1B 0.9900 . ?
C2 C3 1.507(2) . ?
C2 H2A 1.0000 . ?
C3 H3A 0.9900 . ?
C3 H3B 0.9900 . ?
C4 C9 1.388(2) . ?
C4 C5 1.391(2) . ?
C9 C8 1.392(2) . ?
C9 H9 0.9500 . ?
C8 C7 1.388(2) . ?
C8 H8 0.9500 . ?
C7 C6 1.401(2) . ?
C7 C10 1.514(2) . ?
C6 C5 1.382(2) . ?
C6 H6 0.9500 . ?
C5 H5 0.9500 . ?
C10 C12 1.531(2) . ?
C10 C11 1.532(2) . ?
C10 H10 1.0000 . ?
C11 H11A 0.9800 . ?
C11 H11B 0.9800 . ?
C11 H11C 0.9800 . ?
C12 H12A 0.9800 . ?
C12 H12B 0.9800 . ?
C12 H12C 0.9800 . ?

loop_
_geom_hbond_atom_site_label_D
_geom_hbond_atom_site_label_H
_geom_hbond_atom_site_label_A
_geom_hbond_distance_DH
_geom_hbond_distance_HA
_geom_hbond_distance_DA
_geom_hbond_angle_DHA
_geom_hbond_site_symmetry_A
_geom_hbond_publ_flag
O1 H1 O2 0.884(18) 1.779(18) 2.6589(16) 174(2) 3_665 yes
O2 H2 O1 0.884(19) 1.83(2) 2.6619(17) 157(2) 2_655 yes

loop_
_geom_torsion_atom_site_label_1
_geom_torsion_atom_site_label_2
_geom_torsion_atom_site_label_3
_geom_torsion_atom_site_label_4
_geom_torsion
_geom_torsion_site_symmetry_1
_geom_torsion_site_symmetry_2
_geom_torsion_site_symmetry_3
_geom_torsion_site_symmetry_4
_geom_torsion_publ_flag
O1 C1 C2 O2 75.81(17) . . . . ?
O1 C1 C2 C3 -162.45(13) . . . . ?
C4 O3 C3 C2 -172.37(13) . . . . ?
O2 C2 C3 O3 -66.17(17) . . . . ?
C1 C2 C3 O3 174.10(13) . . . . ?
C3 O3 C4 C9 1.6(2) . . . . ?
C3 O3 C4 C5 -178.79(15) . . . . ?
O3 C4 C9 C8 179.04(15) . . . . ?
C5 C4 C9 C8 -0.6(3) . . . . ?
C4 C9 C8 C7 0.8(3) . . . . ?
C9 C8 C7 C6 -0.6(3) . . . . ?
C9 C8 C7 C10 178.46(16) . . . . ?
C8 C7 C6 C5 0.0(3) . . . . ?
C10 C7 C6 C5 -178.97(16) . . . . ?
C7 C6 C5 C4 0.2(3) . . . . ?
O3 C4 C5 C6 -179.57(16) . . . . ?
C9 C4 C5 C6 0.1(3) . . . . ?
C8 C7 C10 C12 126.14(18) . . . . ?
C6 C7 C10 C12 -54.9(2) . . . . ?
C8 C7 C10 C11 -110.13(18) . . . . ?
C6 C7 C10 C11 68.8(2) . . . . ?
